data_4079281
loop_
_publ_author_name
'Ruiz, Javier'
'Garc\?\'ia, Luc\'ia'
'Mejuto, Carmen'
'Perandones, Bernab\'e F.'
'Vivanco, Maril\'in'

_publ_section_title
;
 Divergent Reactivity of Mixed-Ligand Manganese(I) Carbonyl--Isocyanide
 Complexes toward Primary Amines
;
_journal_issue 17
_journal_name_full Organometallics
_journal_page_first 6420
_journal_paper_doi 10.1021/om3006454
_journal_volume 31
_journal_year 2012
_chemical_compound_source 'synthesis as described'
_chemical_formula_moiety 'C22 H22 Mn N4 O2, Cl O4'
_chemical_formula_sum 'C22 H22 Cl Mn N4 O6'
_chemical_formula_weight 528.83
_chemical_name_common LG-65-B
_chemical_name_systematic
;
 ?
;
_space_group_IT_number 2
_symmetry_cell_setting triclinic
_symmetry_Int_Tables_number 2
_symmetry_space_group_name_Hall '-P 1'
_symmetry_space_group_name_H-M 'P -1'
_atom_sites_solution_hydrogens geom
_atom_sites_solution_primary direct
_atom_sites_solution_secondary difmap
_audit_creation_date 2011-05-23T16:50:53-00:00
_audit_creation_method 'WinGX routine CIF_UPDATE'
_cell_angle_alpha 109.083(2)
_cell_angle_beta 100.883(3)
_cell_angle_gamma 97.698(2)
_cell_formula_units_Z 2
_cell_length_a 9.2685(16)
_cell_length_b 9.6887(17)
_cell_length_c 14.218(3)
_cell_measurement_reflns_used 2869
_cell_measurement_temperature 100(2)
_cell_measurement_theta_max 28.38
_cell_measurement_theta_min 2.24
_cell_measurement_wavelength 0.71073
_cell_volume 1158.3(4)
_computing_cell_refinement 'APEX2 v2011.4-1 (Bruker AXS, 2011)'
_computing_data_collection 'APEX2 v2011.4-1 (Bruker AXS, 2011)'
_computing_data_reduction 'APEX2 v2011.4-1 (Bruker AXS, 2011)'
_computing_molecular_graphics 'Ortep-3 for Windows (Farrugia, 1997)'
_computing_publication_material 'WinGX publication routines (Farrugia, 1999)'
_computing_structure_refinement 'SHELXL-97 (Sheldrick, 2008)'
_computing_structure_solution 'SIR97 (Altomare et al., 1999)'
_diffrn_ambient_temperature 100(2)
_diffrn_measured_fraction_theta_full 0.989
_diffrn_measured_fraction_theta_max 0.989
_diffrn_measurement_device_type 'Bruker X8 kappa APEXII CCD'
_diffrn_measurement_method 'omega and phi scans'
_diffrn_radiation_monochromator graphite
_diffrn_radiation_probe x-ray
_diffrn_radiation_type MoK\a
_diffrn_radiation_wavelength 0.71073
_diffrn_reflns_av_R_equivalents 0.0410
_diffrn_reflns_av_unetI/netI 0.0521
_diffrn_reflns_limit_h_max 11
_diffrn_reflns_limit_h_min -11
_diffrn_reflns_limit_k_max 11
_diffrn_reflns_limit_k_min -12
_diffrn_reflns_limit_l_max 17
_diffrn_reflns_limit_l_min 0
_diffrn_reflns_number 11627
_diffrn_reflns_theta_full 26.73
_diffrn_reflns_theta_max 26.73
_diffrn_reflns_theta_min 1.56
_exptl_absorpt_coefficient_mu 0.732
_exptl_absorpt_correction_T_max 0.9237
_exptl_absorpt_correction_T_min 0.6643
_exptl_absorpt_correction_type multi-scan
_exptl_absorpt_process_details 'BRUKER AXS - SADABS'
_exptl_crystal_colour orange
_exptl_crystal_density_diffrn 1.516
_exptl_crystal_density_method 'not measured'
_exptl_crystal_description prism
_exptl_crystal_F_000 544
_exptl_crystal_size_max 0.23
_exptl_crystal_size_mid 0.11
_exptl_crystal_size_min 0.1
_refine_diff_density_max 0.653
_refine_diff_density_min -0.919
_refine_diff_density_rms 0.088
_refine_ls_extinction_method none
_refine_ls_goodness_of_fit_ref 1.021
_refine_ls_hydrogen_treatment mixed
_refine_ls_matrix_type full
_refine_ls_number_parameters 316
_refine_ls_number_reflns 4858
_refine_ls_number_restraints 0
_refine_ls_restrained_S_all 1.021
_refine_ls_R_factor_all 0.0684
_refine_ls_R_factor_gt 0.0461
_refine_ls_shift/su_max 0
_refine_ls_shift/su_mean 0
_refine_ls_structure_factor_coef Fsqd
_refine_ls_weighting_details 'calc w=1/[\s^2^(Fo^2^)+(0.0683P)^2^+0.4876P] where P=(Fo^2^+2Fc^2^)/3'
_refine_ls_weighting_scheme calc
_refine_ls_wR_factor_gt 0.1106
_refine_ls_wR_factor_ref 0.1217
_reflns_number_gt 3718
_reflns_number_total 4858
_reflns_threshold_expression >2\s(I)
_cod_data_source_file om3006454_si_003.cif
_cod_data_source_block 4b
_cod_database_code 4079281

loop_
_symmetry_equiv_pos_as_xyz
'x, y, z'
'-x, -y, -z'

loop_
_atom_site_label
_atom_site_type_symbol
_atom_site_fract_x
_atom_site_fract_y
_atom_site_fract_z
_atom_site_U_iso_or_equiv
_atom_site_adp_type
_atom_site_occupancy
_atom_site_symmetry_multiplicity
_atom_site_calc_flag
_atom_site_refinement_flags
Mn1 Mn 0.56208(5) 0.53190(4) 0.29302(3) 0.01537(13) Uani 1 1 d .
N1 N 0.7183(3) 0.4193(2) 0.23661(18) 0.0163(5) Uani 1 1 d .
C2 C 0.8582(3) 0.4812(3) 0.2389(2) 0.0198(6) Uani 1 1 d .
H2 H 0.8952 0.5847 0.2777 0.024 Uiso 1 1 calc R
C3 C 0.9504(3) 0.4022(3) 0.1878(2) 0.0238(6) Uani 1 1 d .
H3 H 1.0483 0.4507 0.1911 0.029 Uiso 1 1 calc R
C4 C 0.8987(3) 0.2515(3) 0.1318(2) 0.0239(7) Uani 1 1 d .
H4 H 0.9593 0.1951 0.0944 0.029 Uiso 1 1 calc R
C5 C 0.7564(3) 0.1837(3) 0.1312(2) 0.0219(6) Uani 1 1 d .
H5 H 0.7196 0.0794 0.0955 0.026 Uiso 1 1 calc R
C6 C 0.6691(3) 0.2706(3) 0.1833(2) 0.0173(6) Uani 1 1 d .
N11 N 0.4470(2) 0.3150(2) 0.23738(17) 0.0160(5) Uani 1 1 d .
C12 C 0.3072(3) 0.2670(3) 0.2449(2) 0.0195(6) Uani 1 1 d .
H12 H 0.2576 0.3385 0.2816 0.023 Uiso 1 1 calc R
C13 C 0.2332(3) 0.1189(3) 0.2018(2) 0.0210(6) Uani 1 1 d .
H13 H 0.1349 0.0897 0.2087 0.025 Uiso 1 1 calc R
C14 C 0.3041(3) 0.0139(3) 0.1485(2) 0.0221(6) Uani 1 1 d .
H14 H 0.2548 -0.0883 0.1171 0.026 Uiso 1 1 calc R
C15 C 0.4483(3) 0.0603(3) 0.1415(2) 0.0218(6) Uani 1 1 d .
H15 H 0.5002 -0.0102 0.1063 0.026 Uiso 1 1 calc R
C16 C 0.5160(3) 0.2105(3) 0.1863(2) 0.0167(6) Uani 1 1 d .
C21 C 0.8309(3) 0.9871(3) 0.3749(2) 0.0169(6) Uani 1 1 d .
C22 C 0.9845(3) 1.0146(3) 0.3779(2) 0.0186(6) Uani 1 1 d .
C23 C 1.0551(3) 1.1620(3) 0.4038(2) 0.0227(6) Uani 1 1 d .
H23 H 1.1592 1.1852 0.407 0.027 Uiso 1 1 calc R
C24 C 0.9775(4) 1.2765(3) 0.4252(2) 0.0269(7) Uani 1 1 d .
H24 H 1.0283 1.3768 0.4427 0.032 Uiso 1 1 calc R
C25 C 0.8264(4) 1.2450(3) 0.4212(2) 0.0245(6) Uani 1 1 d .
H25 H 0.7739 1.3242 0.4358 0.029 Uiso 1 1 calc R
C26 C 0.7495(3) 1.0996(3) 0.3962(2) 0.0199(6) Uani 1 1 d .
N27 N 0.7557(3) 0.8409(3) 0.35129(18) 0.0182(5) Uani 1 1 d .
C28 C 0.6814(3) 0.7222(3) 0.3295(2) 0.0166(6) Uani 1 1 d .
C29 C 1.0675(3) 0.8904(3) 0.3536(2) 0.0233(6) Uani 1 1 d .
H29A H 1.175 0.9322 0.3678 0.035 Uiso 1 1 calc R
H29B H 1.0298 0.8267 0.2809 0.035 Uiso 1 1 calc R
H29C H 1.052 0.8308 0.3963 0.035 Uiso 1 1 calc R
C30 C 0.5865(3) 1.0651(4) 0.3965(3) 0.0270(7) Uani 1 1 d .
H30A H 0.5299 0.9891 0.3303 0.04 Uiso 1 1 calc R
H30B H 0.5464 1.1562 0.4077 0.04 Uiso 1 1 calc R
H30C H 0.5769 1.0277 0.4518 0.04 Uiso 1 1 calc R
N31 N 0.4954(3) 0.5335(3) 0.14300(19) 0.0191(5) Uani 1 1 d .
H31A H 0.448(4) 0.443(4) 0.103(2) 0.023 Uiso 1 1 d .
H31B H 0.574(4) 0.543(4) 0.122(2) 0.023 Uiso 1 1 d .
C32 C 0.4036(4) 0.6404(3) 0.1251(2) 0.0258(7) Uani 1 1 d .
H32A H 0.3077 0.6198 0.1426 0.039 Uiso 1 1 calc R
H32B H 0.3846 0.6296 0.0526 0.039 Uiso 1 1 calc R
H32C H 0.4577 0.7425 0.1682 0.039 Uiso 1 1 calc R
C41 C 0.4114(3) 0.6144(3) 0.3318(2) 0.0196(6) Uani 1 1 d .
O42 O 0.3161(2) 0.6692(2) 0.35946(17) 0.0301(5) Uani 1 1 d .
C51 C 0.6242(3) 0.5402(3) 0.4221(2) 0.0176(6) Uani 1 1 d .
O52 O 0.6621(2) 0.5533(2) 0.50700(15) 0.0227(4) Uani 1 1 d .
Cl1 Cl 0.80081(8) 0.76027(7) 0.05346(5) 0.02058(17) Uani 1 1 d .
O1 O 0.8222(3) 0.6725(3) -0.04310(18) 0.0404(6) Uani 1 1 d .
O2 O 0.9163(3) 0.8927(3) 0.1010(2) 0.0427(6) Uani 1 1 d .
O3 O 0.6556(3) 0.7989(3) 0.0355(2) 0.0396(6) Uani 1 1 d .
O4 O 0.8018(3) 0.6734(3) 0.11785(19) 0.0382(6) Uani 1 1 d .

loop_
_atom_site_aniso_label
_atom_site_aniso_U_11
_atom_site_aniso_U_22
_atom_site_aniso_U_33
_atom_site_aniso_U_23
_atom_site_aniso_U_13
_atom_site_aniso_U_12
Mn1 0.0098(2) 0.0144(2) 0.0214(2) 0.00670(17) 0.00452(17) -0.00038(16)
N1 0.0113(11) 0.0153(11) 0.0228(12) 0.0087(9) 0.0039(10) 0.0004(9)
C2 0.0121(14) 0.0193(14) 0.0287(16) 0.0112(12) 0.0047(12) -0.0005(11)
C3 0.0125(14) 0.0265(16) 0.0361(18) 0.0145(13) 0.0086(13) 0.0044(12)
C4 0.0187(15) 0.0223(15) 0.0346(17) 0.0108(13) 0.0132(13) 0.0070(12)
C5 0.0156(15) 0.0174(14) 0.0308(16) 0.0061(12) 0.0074(13) 0.0016(11)
C6 0.0139(14) 0.0159(13) 0.0230(15) 0.0084(11) 0.0046(11) 0.0021(11)
N11 0.0118(11) 0.0175(12) 0.0191(12) 0.0081(9) 0.0042(9) 0.0004(9)
C12 0.0123(14) 0.0219(14) 0.0252(15) 0.0100(12) 0.0064(12) 0.0007(11)
C13 0.0139(14) 0.0230(15) 0.0268(16) 0.0131(12) 0.0031(12) -0.0013(11)
C14 0.0175(15) 0.0194(14) 0.0266(16) 0.0098(12) 0.0027(12) -0.0050(11)
C15 0.0221(16) 0.0161(14) 0.0264(16) 0.0068(12) 0.0079(13) 0.0015(12)
C16 0.0121(13) 0.0171(13) 0.0210(14) 0.0077(11) 0.0050(11) 0.0009(11)
C21 0.0156(14) 0.0144(13) 0.0189(14) 0.0070(11) 0.0014(11) -0.0016(11)
C22 0.0163(14) 0.0197(14) 0.0193(14) 0.0076(11) 0.0042(12) 0.0010(11)
C23 0.0178(15) 0.0212(15) 0.0278(16) 0.0089(12) 0.0072(13) -0.0028(12)
C24 0.0274(17) 0.0184(15) 0.0340(18) 0.0115(13) 0.0075(14) -0.0032(12)
C25 0.0274(17) 0.0183(14) 0.0304(17) 0.0099(12) 0.0088(14) 0.0081(13)
C26 0.0173(15) 0.0217(15) 0.0210(15) 0.0085(12) 0.0061(12) 0.0018(12)
N27 0.0147(12) 0.0159(12) 0.0235(13) 0.0079(9) 0.0043(10) -0.0001(10)
C28 0.0105(13) 0.0232(15) 0.0170(14) 0.0075(11) 0.0036(11) 0.0059(11)
C29 0.0164(15) 0.0242(15) 0.0267(16) 0.0079(12) 0.0035(12) 0.0021(12)
C30 0.0157(15) 0.0307(17) 0.0355(18) 0.0126(14) 0.0069(13) 0.0056(13)
N31 0.0145(13) 0.0173(12) 0.0248(14) 0.0077(10) 0.0053(11) -0.0004(10)
C32 0.0257(17) 0.0251(16) 0.0307(17) 0.0153(13) 0.0067(14) 0.0066(13)
C41 0.0171(15) 0.0183(14) 0.0223(15) 0.0086(11) 0.0028(12) -0.0005(11)
O42 0.0242(12) 0.0329(12) 0.0380(13) 0.0130(10) 0.0142(10) 0.0118(10)
C51 0.0099(13) 0.0118(13) 0.0301(17) 0.0056(11) 0.0081(12) -0.0004(10)
O52 0.0190(11) 0.0263(11) 0.0221(12) 0.0097(9) 0.0047(9) 0.0010(9)
Cl1 0.0143(3) 0.0195(3) 0.0259(4) 0.0097(3) 0.0021(3) -0.0028(3)
O1 0.0339(14) 0.0496(15) 0.0297(13) 0.0053(11) 0.0156(11) -0.0052(12)
O2 0.0264(13) 0.0252(12) 0.0594(17) 0.0102(12) -0.0063(12) -0.0140(10)
O3 0.0207(12) 0.0298(13) 0.0671(18) 0.0180(12) 0.0050(12) 0.0083(10)
O4 0.0321(14) 0.0506(15) 0.0413(14) 0.0336(12) 0.0047(11) 0.0028(11)

loop_
_atom_type_symbol
_atom_type_description
_atom_type_scat_dispersion_real
_atom_type_scat_dispersion_imag
_atom_type_scat_source
C C 0.0033 0.0016 'International Tables Vol C Tables 4.2.6.8 and 6.1.1.4'
H H 0 0 'International Tables Vol C Tables 4.2.6.8 and 6.1.1.4'
N N 0.0061 0.0033 'International Tables Vol C Tables 4.2.6.8 and 6.1.1.4'
O O 0.0106 0.006 'International Tables Vol C Tables 4.2.6.8 and 6.1.1.4'
Cl Cl 0.1484 0.1585 'International Tables Vol C Tables 4.2.6.8 and 6.1.1.4'
Mn Mn 0.3368 0.7283 'International Tables Vol C Tables 4.2.6.8 and 6.1.1.4'

loop_
_geom_angle_atom_site_label_1
_geom_angle_atom_site_label_2
_geom_angle_atom_site_label_3
_geom_angle
C41 Mn1 C51 87.21(12)
C41 Mn1 C28 90.07(12)
C51 Mn1 C28 89.61(12)
C41 Mn1 N11 96.57(11)
C51 Mn1 N11 95.09(11)
C28 Mn1 N11 172.03(10)
C41 Mn1 N1 173.99(11)
C51 Mn1 N1 96.19(11)
C28 Mn1 N1 94.90(10)
N11 Mn1 N1 78.23(9)
C41 Mn1 N31 92.67(12)
C51 Mn1 N31 177.02(11)
C28 Mn1 N31 87.41(11)
N11 Mn1 N31 87.88(9)
N1 Mn1 N31 84.20(9)
C2 N1 C6 117.5(2)
C2 N1 Mn1 126.09(19)
C6 N1 Mn1 116.04(18)
N1 C2 C3 123.2(3)
N1 C2 H2 118.4
C3 C2 H2 118.4
C2 C3 C4 119.1(3)
C2 C3 H3 120.5
C4 C3 H3 120.5
C3 C4 C5 118.8(3)
C3 C4 H4 120.6
C5 C4 H4 120.6
C6 C5 C4 118.9(3)
C6 C5 H5 120.5
C4 C5 H5 120.5
N1 C6 C5 122.4(2)
N1 C6 C16 114.3(2)
C5 C6 C16 123.3(2)
C16 N11 C12 117.2(2)
C16 N11 Mn1 116.76(17)
C12 N11 Mn1 125.99(19)
N11 C12 C13 123.0(3)
N11 C12 H12 118.5
C13 C12 H12 118.5
C14 C13 C12 119.0(3)
C14 C13 H13 120.5
C12 C13 H13 120.5
C13 C14 C15 118.9(3)
C13 C14 H14 120.6
C15 C14 H14 120.6
C16 C15 C14 119.2(3)
C16 C15 H15 120.4
C14 C15 H15 120.4
N11 C16 C15 122.6(2)
N11 C16 C6 114.1(2)
C15 C16 C6 123.3(2)
C26 C21 N27 117.9(2)
C26 C21 C22 123.2(2)
N27 C21 C22 118.9(2)
C23 C22 C21 116.8(3)
C23 C22 C29 121.8(3)
C21 C22 C29 121.4(2)
C24 C23 C22 121.6(3)
C24 C23 H23 119.2
C22 C23 H23 119.2
C25 C24 C23 120.0(3)
C25 C24 H24 120
C23 C24 H24 120
C24 C25 C26 121.2(3)
C24 C25 H25 119.4
C26 C25 H25 119.4
C25 C26 C21 117.4(3)
C25 C26 C30 121.5(3)
C21 C26 C30 121.1(3)
C28 N27 C21 174.3(3)
N27 C28 Mn1 179.4(2)
C22 C29 H29A 109.5
C22 C29 H29B 109.5
H29A C29 H29B 109.5
C22 C29 H29C 109.5
H29A C29 H29C 109.5
H29B C29 H29C 109.5
C26 C30 H30A 109.5
C26 C30 H30B 109.5
H30A C30 H30B 109.5
C26 C30 H30C 109.5
H30A C30 H30C 109.5
H30B C30 H30C 109.5
C32 N31 Mn1 119.21(19)
C32 N31 H31A 109(2)
Mn1 N31 H31A 108(2)
C32 N31 H31B 111(2)
Mn1 N31 H31B 107(2)
H31A N31 H31B 102(3)
N31 C32 H32A 109.5
N31 C32 H32B 109.5
H32A C32 H32B 109.5
N31 C32 H32C 109.5
H32A C32 H32C 109.5
H32B C32 H32C 109.5
O42 C41 Mn1 178.3(3)
O52 C51 Mn1 176.1(2)
O1 Cl1 O2 110.17(15)
O1 Cl1 O4 109.21(16)
O2 Cl1 O4 110.54(16)
O1 Cl1 O3 108.14(16)
O2 Cl1 O3 110.05(15)
O4 Cl1 O3 108.68(15)

loop_
_geom_bond_atom_site_label_1
_geom_bond_atom_site_label_2
_geom_bond_distance
Mn1 C41 1.787(3)
Mn1 C51 1.788(3)
Mn1 C28 1.872(3)
Mn1 N11 2.043(2)
Mn1 N1 2.054(2)
Mn1 N31 2.111(3)
N1 C2 1.343(3)
N1 C6 1.356(3)
C2 C3 1.374(4)
C2 H2 0.95
C3 C4 1.380(4)
C3 H3 0.95
C4 C5 1.390(4)
C4 H4 0.95
C5 C6 1.383(4)
C5 H5 0.95
C6 C16 1.474(4)
N11 C16 1.353(3)
N11 C12 1.353(3)
C12 C13 1.381(4)
C12 H12 0.95
C13 C14 1.380(4)
C13 H13 0.95
C14 C15 1.384(4)
C14 H14 0.95
C15 C16 1.384(4)
C15 H15 0.95
C21 C26 1.392(4)
C21 N27 1.393(3)
C21 C22 1.403(4)
C22 C23 1.385(4)
C22 C29 1.495(4)
C23 C24 1.384(4)
C23 H23 0.95
C24 C25 1.379(4)
C24 H24 0.95
C25 C26 1.388(4)
C25 H25 0.95
C26 C30 1.505(4)
N27 C28 1.169(4)
C29 H29A 0.98
C29 H29B 0.98
C29 H29C 0.98
C30 H30A 0.98
C30 H30B 0.98
C30 H30C 0.98
N31 C32 1.479(4)
N31 H31A 0.87(3)
N31 H31B 0.84(3)
C32 H32A 0.98
C32 H32B 0.98
C32 H32C 0.98
C41 O42 1.157(3)
C51 O52 1.151(3)
Cl1 O1 1.426(2)
Cl1 O2 1.429(2)
Cl1 O4 1.431(2)
Cl1 O3 1.444(2)

loop_
_geom_hbond_atom_site_label_D
_geom_hbond_atom_site_label_H
_geom_hbond_atom_site_label_A
_geom_hbond_distance_DH
_geom_hbond_distance_HA
_geom_hbond_distance_DA
_geom_hbond_angle_DHA
_geom_hbond_site_symmetry_A
N31 H31A O3 0.87(3) 2.44(3) 3.298(4) 168(3) 2_665
N31 H31A O1 0.87(3) 2.46(3) 3.108(4) 131(3) 2_665
N31 H31B O4 0.84(3) 2.34(3) 3.114(3) 155(3) .

loop_
_geom_torsion_atom_site_label_1
_geom_torsion_atom_site_label_2
_geom_torsion_atom_site_label_3
_geom_torsion_atom_site_label_4
_geom_torsion
C51 Mn1 N1 C2 -86.0(2)
C28 Mn1 N1 C2 4.1(2)
N11 Mn1 N1 C2 -180.0(2)
N31 Mn1 N1 C2 91.0(2)
C51 Mn1 N1 C6 101.0(2)
C28 Mn1 N1 C6 -168.8(2)
N11 Mn1 N1 C6 7.08(19)
N31 Mn1 N1 C6 -82.0(2)
C6 N1 C2 C3 1.9(4)
Mn1 N1 C2 C3 -170.9(2)
N1 C2 C3 C4 -0.5(5)
C2 C3 C4 C5 -1.7(5)
C3 C4 C5 C6 2.5(5)
C2 N1 C6 C5 -1.0(4)
Mn1 N1 C6 C5 172.5(2)
C2 N1 C6 C16 178.7(2)
Mn1 N1 C6 C16 -7.7(3)
C4 C5 C6 N1 -1.2(4)
C4 C5 C6 C16 179.1(3)
C41 Mn1 N11 C16 171.7(2)
C51 Mn1 N11 C16 -100.5(2)
N1 Mn1 N11 C16 -5.27(19)
N31 Mn1 N11 C16 79.2(2)
C41 Mn1 N11 C12 -6.7(2)
C51 Mn1 N11 C12 81.1(2)
N1 Mn1 N11 C12 176.3(2)
N31 Mn1 N11 C12 -99.2(2)
C16 N11 C12 C13 -1.2(4)
Mn1 N11 C12 C13 177.2(2)
N11 C12 C13 C14 0.1(4)
C12 C13 C14 C15 1.1(4)
C13 C14 C15 C16 -1.2(4)
C12 N11 C16 C15 1.0(4)
Mn1 N11 C16 C15 -177.5(2)
C12 N11 C16 C6 -178.6(2)
Mn1 N11 C16 C6 2.8(3)
C14 C15 C16 N11 0.2(4)
C14 C15 C16 C6 179.8(3)
N1 C6 C16 N11 3.2(4)
C5 C6 C16 N11 -177.0(3)
N1 C6 C16 C15 -176.4(3)
C5 C6 C16 C15 3.3(5)
C26 C21 C22 C23 0.3(4)
N27 C21 C22 C23 -178.7(2)
C26 C21 C22 C29 -179.5(3)
N27 C21 C22 C29 1.6(4)
C21 C22 C23 C24 -0.4(4)
C29 C22 C23 C24 179.4(3)
C22 C23 C24 C25 0.2(5)
C23 C24 C25 C26 0.2(5)
C24 C25 C26 C21 -0.3(4)
C24 C25 C26 C30 177.1(3)
N27 C21 C26 C25 179.0(3)
C22 C21 C26 C25 0.1(4)
N27 C21 C26 C30 1.7(4)
C22 C21 C26 C30 -177.3(3)
C41 Mn1 N31 C32 23.0(2)
C28 Mn1 N31 C32 -66.9(2)
N11 Mn1 N31 C32 119.5(2)
N1 Mn1 N31 C32 -162.1(2)
